data_4347759
loop_
_publ_author_name
'Aysin, R. R.'
'Leites, L. A.'
'Bukalov, S. S.'
'Zabula, A. V.'
'West, R.'

_publ_section_title
;
 Molecular Structures of N,N'-Dimethylbenzimidazoline-2-germylene and
 -stannylene in Solution and in Solid State by Means of Optical (Raman and
 UV-vis) Spectroscopy and Quantum Chemistry Methods.
;
_journal_issue 10
_journal_name_full 'Inorganic chemistry'
_journal_page_first 4698
_journal_page_last 4700
_journal_paper_doi 10.1021/acs.inorgchem.6b00572
_journal_volume 55
_journal_year 2016
_chemical_formula_moiety '0.5(C16 H20 Ge2 N4)'
_chemical_formula_sum 'C8 H10 Ge N2'
_chemical_formula_weight 206.77
_space_group_crystal_system tetragonal
_space_group_IT_number 135
_space_group_name_Hall '-P 4c 2ab'
_space_group_name_H-M_alt 'P 42/m b c'
_atom_sites_solution_hydrogens geom
_atom_sites_solution_primary direct
_atom_sites_solution_secondary difmap
_audit_creation_date 2014-01-31
_audit_creation_method
;
Olex2 1.2
(compiled 2013.12.10 svn.r2850 for OlexSys, GUI svn.r4736)
;
_cell_angle_alpha 90.00
_cell_angle_beta 90.00
_cell_angle_gamma 90.00
_cell_formula_units_Z 8
_cell_length_a 16.20(3)
_cell_length_b 16.20(3)
_cell_length_c 6.930(13)
_cell_measurement_reflns_used 9969
_cell_measurement_temperature 296(2)
_cell_measurement_theta_max 24.235
_cell_measurement_theta_min 2.526
_cell_volume 1819(6)
_computing_molecular_graphics 'Olex2 (Dolomanov et al., 2009)'
_computing_publication_material 'Olex2 (Dolomanov et al., 2009)'
_computing_structure_refinement 'XLMP (Sheldrick, 2008)'
_computing_structure_solution 'XS (Sheldrick, 2008)'
_diffrn_ambient_temperature 296.15
_diffrn_measured_fraction_theta_full 0.997
_diffrn_measured_fraction_theta_max 0.997
_diffrn_measurement_device_type 'Bruker APEX-II CCD'
_diffrn_measurement_method '\f and \w scans'
_diffrn_radiation_monochromator graphite
_diffrn_radiation_type MoK\a
_diffrn_radiation_wavelength 0.71073
_diffrn_reflns_av_R_equivalents 0.0404
_diffrn_reflns_av_unetI/netI 0.0202
_diffrn_reflns_limit_h_max 19
_diffrn_reflns_limit_h_min -19
_diffrn_reflns_limit_k_max 19
_diffrn_reflns_limit_k_min -19
_diffrn_reflns_limit_l_max 8
_diffrn_reflns_limit_l_min -8
_diffrn_reflns_number 32230
_diffrn_reflns_theta_full 24.99
_diffrn_reflns_theta_max 24.99
_diffrn_reflns_theta_min 1.78
_diffrn_source 'fine-focus sealed tube'
_diffrn_standards_number 0
_exptl_absorpt_coefficient_mu 3.308
_exptl_absorpt_correction_T_max 0.7457
_exptl_absorpt_correction_T_min 0.4115
_exptl_absorpt_correction_type multi-scan
_exptl_absorpt_process_details
;
SADABS-2012/1 (Bruker,2012) was used for absorption correction.
wR2(int) was 0.1692 before and 0.0514 after correction.
The Ratio of minimum to maximum transmission is 0.5518.
The \l/2 correction factor is 0.0015.
;
_exptl_crystal_density_diffrn 1.511
_exptl_crystal_density_method 'not measured'
_exptl_crystal_F_000 832
_exptl_crystal_size_max 0.5
_exptl_crystal_size_mid 0.25
_exptl_crystal_size_min 0.25
_refine_diff_density_max 0.316
_refine_diff_density_min -0.232
_refine_diff_density_rms 0.055
_refine_ls_extinction_method none
_refine_ls_goodness_of_fit_ref 1.235
_refine_ls_hydrogen_treatment refU
_refine_ls_matrix_type full
_refine_ls_number_parameters 69
_refine_ls_number_reflns 878
_refine_ls_number_restraints 0
_refine_ls_restrained_S_all 1.235
_refine_ls_R_factor_all 0.0339
_refine_ls_R_factor_gt 0.0305
_refine_ls_shift/su_max 0.000
_refine_ls_shift/su_mean 0.000
_refine_ls_structure_factor_coef Fsqd
_refine_ls_weighting_details 'calc w=1/[\s^2^(Fo^2^)+(0.0332P)^2^+0.8976P] where P=(Fo^2^+2Fc^2^)/3'
_refine_ls_weighting_scheme calc
_refine_ls_wR_factor_gt 0.0763
_refine_ls_wR_factor_ref 0.0774
_reflns_number_gt 799
_reflns_number_total 878
_reflns_threshold_expression >2sigma(I)
_cod_data_source_file ic6b00572_si_002.cif
_cod_data_source_block west341
_cod_depositor_comments
;
The following automatic conversions were performed:

data name '_iucr_refine_instruction_details' was replaced with
'_iucr_refine_instructions_details' as specified in the replacement
file 'data/replacement-values/replacement_tags.lst'.

Automatic conversion script
Id: cif_correct_tags 9268 2022-04-12 08:56:07Z antanas 
;
_cod_original_cell_volume 1818(6)
_cod_database_code 4347759
_olex2_refinement_description
;
1. Fixed Uiso
 At 1.2 times of:
  All C(H) groups
 At 1.5 times of:
  All C(H,H,H) groups
2. Others
 Fixed Sof: H7A(0.5) H7B(0.5) H7C(0.5) H8A(0.5) H8B(0.5) H8C(0.5)
3.a Aromatic/amide H refined with riding coordinates:
 C3(H3), C4(H4), C5(H5), C6(H6)
3.b Idealised Me refined as rotating group:
 C7(H7A,H7B,H7C), C8(H8A,H8B,H8C)
;

loop_
_space_group_symop_id
_space_group_symop_operation_xyz
1 'x, y, z'
2 '-x, -y, z'
3 '-y, x, z+1/2'
4 'y, -x, z+1/2'
5 '-x+1/2, y+1/2, -z'
6 'x+1/2, -y+1/2, -z'
7 'y+1/2, x+1/2, -z+1/2'
8 '-y+1/2, -x+1/2, -z+1/2'
9 '-x, -y, -z'
10 'x, y, -z'
11 'y, -x, -z-1/2'
12 '-y, x, -z-1/2'
13 'x-1/2, -y-1/2, z'
14 '-x-1/2, y-1/2, z'
15 '-y-1/2, -x-1/2, z-1/2'
16 'y-1/2, x-1/2, z-1/2'

loop_
_atom_site_label
_atom_site_type_symbol
_atom_site_fract_x
_atom_site_fract_y
_atom_site_fract_z
_atom_site_U_iso_or_equiv
_atom_site_adp_type
_atom_site_occupancy
_atom_site_symmetry_multiplicity
_atom_site_calc_flag
_atom_site_disorder_assembly
_atom_site_disorder_group
_atom_site_refinement_flags_posn
_atom_site_refinement_flags_adp
Ge1 Ge 0.37667(3) 0.08221(2) 0.0000 0.0640(2) Uani 1 2 d . . S T
N1 N 0.44743(18) 0.1733(2) 0.0000 0.0568(8) Uani 1 2 d . . S T
N2 N 0.29254(17) 0.15984(18) 0.0000 0.0530(7) Uani 1 2 d . . S T
C1 C 0.4072(2) 0.2487(2) 0.0000 0.0501(8) Uani 1 2 d . . S T
C2 C 0.3194(2) 0.2407(2) 0.0000 0.0481(8) Uani 1 2 d . . S T
C3 C 0.2707(2) 0.3119(2) 0.0000 0.0617(10) Uani 1 2 d . . S T
H3 H 0.2134 0.3075 0.0000 0.074 Uiso 1 2 calc . . RS T
C4 C 0.3073(3) 0.3884(3) 0.0000 0.0765(13) Uani 1 2 d . . S T
H4 H 0.2748 0.4358 0.0000 0.092 Uiso 1 2 calc . . RS T
C5 C 0.3930(3) 0.3953(3) 0.0000 0.0797(14) Uani 1 2 d . . S T
H5 H 0.4169 0.4475 0.0000 0.096 Uiso 1 2 calc . . RS T
C6 C 0.4426(3) 0.3274(3) 0.0000 0.0696(11) Uani 1 2 d . . S T
H6 H 0.4997 0.3333 0.0000 0.083 Uiso 1 2 calc . . RS T
C7 C 0.5378(2) 0.1707(3) 0.0000 0.0786(13) Uani 1 2 d . . S T
H7A H 0.5587 0.2094 0.0928 0.118 Uiso 0.50 1 calc A -1 GR .
H7B H 0.5580 0.1848 -0.1260 0.118 Uiso 0.50 1 calc A -1 GR .
H7C H 0.5559 0.1161 0.0332 0.118 Uiso 0.50 1 calc A -1 GR .
C8 C 0.2038(2) 0.1421(3) 0.0000 0.0640(11) Uani 1 2 d . . S T
H8A H 0.1811 0.1549 0.1244 0.096 Uiso 0.50 1 calc B -1 GR .
H8B H 0.1951 0.0847 -0.0277 0.096 Uiso 0.50 1 calc B -1 GR .
H8C H 0.1770 0.1751 -0.0967 0.096 Uiso 0.50 1 calc B -1 GR .

loop_
_atom_site_aniso_label
_atom_site_aniso_U_11
_atom_site_aniso_U_22
_atom_site_aniso_U_33
_atom_site_aniso_U_23
_atom_site_aniso_U_13
_atom_site_aniso_U_12
Ge1 0.0607(3) 0.0413(3) 0.0900(4) 0.000 0.000 0.00580(17)
N1 0.0406(15) 0.0528(17) 0.077(2) 0.000 0.000 0.0071(14)
N2 0.0445(15) 0.0442(15) 0.070(2) 0.000 0.000 -0.0022(13)
C1 0.0422(17) 0.0471(18) 0.061(2) 0.000 0.000 -0.0007(15)
C2 0.0403(17) 0.0416(17) 0.063(2) 0.000 0.000 0.0018(14)
C3 0.051(2) 0.053(2) 0.081(3) 0.000 0.000 0.0088(17)
C4 0.080(3) 0.048(2) 0.101(4) 0.000 0.000 0.015(2)
C5 0.081(3) 0.046(2) 0.111(4) 0.000 0.000 -0.012(2)
C6 0.053(2) 0.057(2) 0.099(3) 0.000 0.000 -0.0131(18)
C7 0.044(2) 0.084(3) 0.108(4) 0.000 0.000 0.014(2)
C8 0.048(2) 0.062(2) 0.083(3) 0.000 0.000 -0.0103(18)

loop_
_atom_type_symbol
_atom_type_description
_atom_type_scat_dispersion_real
_atom_type_scat_dispersion_imag
_atom_type_scat_source
C C 0.0033 0.0016 'International Tables Vol C Tables 4.2.6.8 and 6.1.1.4'
H H 0.0000 0.0000 'International Tables Vol C Tables 4.2.6.8 and 6.1.1.4'
N N 0.0061 0.0033 'International Tables Vol C Tables 4.2.6.8 and 6.1.1.4'
Ge Ge 0.1547 1.8001 'International Tables Vol C Tables 4.2.6.8 and 6.1.1.4'

loop_
_geom_angle_atom_site_label_1
_geom_angle_atom_site_label_2
_geom_angle_atom_site_label_3
_geom_angle
N2 Ge1 N1 85.13(12)
C1 N1 Ge1 114.1(2)
C1 N1 C7 119.8(3)
C7 N1 Ge1 126.1(3)
C2 N2 Ge1 114.3(2)
C2 N2 C8 119.7(3)
C8 N2 Ge1 126.0(3)
N1 C1 C2 112.9(3)
N1 C1 C6 127.7(3)
C6 C1 C2 119.4(4)
N2 C2 C1 113.6(3)
N2 C2 C3 127.2(3)
C3 C2 C1 119.2(3)
C4 C3 C2 120.0(4)
C3 C4 C5 120.2(4)
C6 C5 C4 121.5(4)
C5 C6 C1 119.7(4)

loop_
_geom_bond_atom_site_label_1
_geom_bond_atom_site_label_2
_geom_bond_distance
Ge1 N1 1.869(5)
Ge1 N2 1.854(5)
N1 C1 1.383(6)
N1 C7 1.464(5)
N2 C2 1.381(5)
N2 C8 1.466(5)
C1 C2 1.428(6)
C1 C6 1.396(6)
C2 C3 1.397(6)
C3 C4 1.374(6)
C4 C5 1.392(7)
C5 C6 1.363(7)

loop_
_geom_torsion_atom_site_label_1
_geom_torsion_atom_site_label_2
_geom_torsion_atom_site_label_3
_geom_torsion_atom_site_label_4
_geom_torsion
Ge1 N1 C1 C2 0.0
Ge1 N1 C1 C6 180.0
Ge1 N2 C2 C1 0.0
Ge1 N2 C2 C3 180.0
N1 Ge1 N2 C2 0.0
N1 Ge1 N2 C8 180.0
N1 C1 C2 N2 0.0
N1 C1 C2 C3 180.0
N1 C1 C6 C5 180.0
N2 Ge1 N1 C1 0.0
N2 Ge1 N1 C7 180.0
N2 C2 C3 C4 180.0
C1 C2 C3 C4 0.0
C2 C1 C6 C5 0.0
C2 C3 C4 C5 0.0
C3 C4 C5 C6 0.0
C4 C5 C6 C1 0.0
C6 C1 C2 N2 180.0
C6 C1 C2 C3 0.0
C7 N1 C1 C2 180.0
C7 N1 C1 C6 0.0
C8 N2 C2 C1 180.0
C8 N2 C2 C3 0.0
